data_7014498
loop_
_publ_author_name
'Pogozhev, Dmitry'
'Baudron, St\'ephane A'
'Hosseini, Mir Wais'

_publ_section_title
;
 Dipyrrin based silver [2 + 2] metallamacrocycles.
;
_journal_issue 2
_journal_name_full 'Dalton transactions (Cambridge, England : 2003)'
_journal_page_first 437
_journal_page_last 445
_journal_paper_doi 10.1039/c0dt00907e
_journal_volume 40
_journal_year 2011
_chemical_formula_moiety 'C36 H28 Ag2 N8, 2(C F3 O3 S), 3(C2 H3 N) '
_chemical_formula_sum 'C44 H37 Ag2 F6 N11 O6 S2'
_chemical_formula_weight 1209.71
_chemical_name_systematic
;
?
;
_space_group_IT_number 14
_symmetry_cell_setting monoclinic
_symmetry_space_group_name_Hall '-P 2ybc'
_symmetry_space_group_name_H-M 'P 1 21/c 1'
_atom_sites_solution_hydrogens geom
_atom_sites_solution_primary direct
_atom_sites_solution_secondary difmap
_audit_creation_method SHELXL-97
_cell_angle_alpha 90.00
_cell_angle_beta 103.8480(10)
_cell_angle_gamma 90.00
_cell_formula_units_Z 4
_cell_length_a 12.7000(3)
_cell_length_b 20.4863(5)
_cell_length_c 18.5461(5)
_cell_measurement_reflns_used 9861
_cell_measurement_temperature 173(2)
_cell_measurement_theta_max 27.52
_cell_measurement_theta_min 2.29
_cell_volume 4685.0(2)
_computing_cell_refinement 'Bruker SAINT'
_computing_data_collection 'Bruker APEX2'
_computing_data_reduction 'Bruker SAINT'
_computing_molecular_graphics 'Bruker SHELXTL'
_computing_publication_material 'Bruker SHELXTL'
_computing_structure_refinement 'SHELXL-97 (Sheldrick, 2008)'
_computing_structure_solution 'SHELXS-97 (Sheldrick, 2008)'
_diffrn_ambient_temperature 173(2)
_diffrn_measured_fraction_theta_full 0.997
_diffrn_measured_fraction_theta_max 0.997
_diffrn_measurement_device_type 'Bruker APEX-II CCD'
_diffrn_measurement_method '\f and \w scans'
_diffrn_radiation_monochromator graphite
_diffrn_radiation_source 'fine-focus sealed tube'
_diffrn_radiation_type MoK\a
_diffrn_radiation_wavelength 0.71073
_diffrn_reflns_av_R_equivalents 0.0327
_diffrn_reflns_av_sigmaI/netI 0.0354
_diffrn_reflns_limit_h_max 16
_diffrn_reflns_limit_h_min -16
_diffrn_reflns_limit_k_max 26
_diffrn_reflns_limit_k_min -22
_diffrn_reflns_limit_l_max 19
_diffrn_reflns_limit_l_min -24
_diffrn_reflns_number 49682
_diffrn_reflns_theta_full 27.54
_diffrn_reflns_theta_max 27.54
_diffrn_reflns_theta_min 1.93
_exptl_absorpt_coefficient_mu 1.010
_exptl_absorpt_correction_T_max 0.9703
_exptl_absorpt_correction_T_min 0.9146
_exptl_absorpt_correction_type multi-scan
_exptl_absorpt_process_details sadabs
_exptl_crystal_colour orange
_exptl_crystal_density_diffrn 1.715
_exptl_crystal_density_meas ?
_exptl_crystal_density_method 'not measured'
_exptl_crystal_description plate
_exptl_crystal_F_000 2424
_exptl_crystal_size_max 0.09
_exptl_crystal_size_mid 0.07
_exptl_crystal_size_min 0.03
_refine_diff_density_max 0.641
_refine_diff_density_min -0.519
_refine_diff_density_rms 0.096
_refine_ls_extinction_method none
_refine_ls_goodness_of_fit_ref 1.180
_refine_ls_hydrogen_treatment constr
_refine_ls_matrix_type full
_refine_ls_number_parameters 724
_refine_ls_number_reflns 10775
_refine_ls_number_restraints 29
_refine_ls_restrained_S_all 1.197
_refine_ls_R_factor_all 0.0485
_refine_ls_R_factor_gt 0.0386
_refine_ls_shift/su_max 0.001
_refine_ls_shift/su_mean 0.000
_refine_ls_structure_factor_coef Fsqd
_refine_ls_weighting_details 'calc w=1/[\s^2^(Fo^2^)+(0.0238P)^2^+5.5992P] where P=(Fo^2^+2Fc^2^)/3'
_refine_ls_weighting_scheme calc
_refine_ls_wR_factor_gt 0.0821
_refine_ls_wR_factor_ref 0.0875
_reflns_number_gt 9305
_reflns_number_total 10775
_reflns_threshold_expression >2sigma(I)
_cod_data_source_file C0DT00907E.TXT
_cod_data_source_block 12
_cod_depositor_comments
;
The following automatic conversions were performed:
'_symmetry_cell_setting' value 'Monoclinic' changed to 'monoclinic'
according to '/home/saulius/struct/CIF-dictionaries/cif_core.dic'
dictionary named 'cif_core.dic' version 2.4.1 from 2010-06-29.

Automatic conversion script
Id: cif_fix_enum 1555 2011-01-17 13:19:09Z saulius 

The following automatic conversions were performed:

'_exptl_crystal_density_meas' value 'not measured' was changed to '?'
- the value is perceived as not measured.

Automatic conversion script
Id: cif_fix_values 3008 2015-01-20 13:52:24Z robertas 
;
_cod_original_sg_symbol_H-M 'P2(1)/c '
_cod_database_code 7014498

loop_
_symmetry_equiv_pos_as_xyz
'x, y, z'
'-x, y+1/2, -z+1/2'
'-x, -y, -z'
'x, -y-1/2, z-1/2'

loop_
_atom_site_label
_atom_site_type_symbol
_atom_site_fract_x
_atom_site_fract_y
_atom_site_fract_z
_atom_site_U_iso_or_equiv
_atom_site_adp_type
_atom_site_occupancy
_atom_site_symmetry_multiplicity
_atom_site_calc_flag
_atom_site_refinement_flags
_atom_site_disorder_assembly
_atom_site_disorder_group
C1 C 0.8755(2) 0.71499(15) 0.63665(16) 0.0248(6) Uani 1 1 d . . .
H1 H 0.8327 0.6849 0.6541 0.030 Uiso 1 1 calc R . .
C2 C 0.9703(2) 0.74345(15) 0.68106(16) 0.0263(6) Uani 1 1 d . . .
H2A H 1.0006 0.7351 0.7310 0.032 Uiso 1 1 calc R . .
C3 C 1.0086(2) 0.78543(14) 0.63663(16) 0.0239(6) Uani 1 1 d . . .
H3 H 1.0696 0.8119 0.6506 0.029 Uiso 1 1 calc R . .
C4 C 0.9371(2) 0.78121(14) 0.56399(16) 0.0219(6) Uani 1 1 d . . .
C5 C 0.9467(2) 0.80977(13) 0.49789(16) 0.0210(6) Uani 1 1 d . . .
C6 C 1.0130(2) 0.86537(14) 0.49510(17) 0.0252(6) Uani 1 1 d . . .
C7 C 1.0601(3) 0.88628(16) 0.4382(2) 0.0334(7) Uani 1 1 d . . .
H7 H 1.0511 0.8669 0.3918 0.040 Uiso 1 1 calc R . .
C8 C 1.1223(3) 0.94090(18) 0.4631(2) 0.0450(9) Uani 1 1 d . . .
H8 H 1.1634 0.9645 0.4369 0.054 Uiso 1 1 calc R . .
C9 C 1.1121(3) 0.95390(16) 0.5341(2) 0.0422(9) Uani 1 1 d . . .
H9 H 1.1445 0.9884 0.5638 0.051 Uiso 1 1 calc R . .
C10 C 0.8905(2) 0.78068(14) 0.42536(16) 0.0200(6) Uani 1 1 d . . .
C11 C 0.8331(2) 0.81975(14) 0.36747(16) 0.0231(6) Uani 1 1 d . . .
H11 H 0.8295 0.8646 0.3743 0.028 Uiso 1 1 calc R . .
C12 C 0.7815(2) 0.79228(14) 0.29981(16) 0.0235(6) Uani 1 1 d . . .
H12 H 0.7425 0.8186 0.2618 0.028 Uiso 1 1 calc R . .
C13 C 0.7881(2) 0.72533(14) 0.28893(15) 0.0201(6) Uani 1 1 d . . .
C14 C 0.8459(2) 0.68581(14) 0.34570(16) 0.0214(6) Uani 1 1 d . . .
H14 H 0.8512 0.6412 0.3383 0.026 Uiso 1 1 calc R . .
C15 C 0.8957(2) 0.71353(14) 0.41353(16) 0.0215(6) Uani 1 1 d . . .
H15 H 0.9331 0.6870 0.4518 0.026 Uiso 1 1 calc R . .
C16 C 0.7721(3) 0.64458(14) 0.18491(17) 0.0268(7) Uani 1 1 d . . .
H16 H 0.8336 0.6195 0.2037 0.032 Uiso 1 1 calc R . .
C17 C 0.7004(2) 0.63662(15) 0.11879(17) 0.0271(7) Uani 1 1 d . . .
H17 H 0.7042 0.6047 0.0839 0.033 Uiso 1 1 calc R . .
C18 C 0.6450(2) 0.71904(15) 0.17199(16) 0.0238(6) Uani 1 1 d . . .
H18 H 0.6047 0.7546 0.1813 0.029 Uiso 1 1 calc R . .
C19 C 0.3161(2) 0.68741(15) -0.12619(16) 0.0253(6) Uani 1 1 d . . .
H19 H 0.3613 0.6581 -0.1424 0.030 Uiso 1 1 calc R . .
C20 C 0.2203(2) 0.71515(16) -0.17283(17) 0.0282(7) Uani 1 1 d . . .
H20 H 0.1925 0.7068 -0.2231 0.034 Uiso 1 1 calc R . .
C21 C 0.1781(2) 0.75573(15) -0.12976(16) 0.0244(6) Uani 1 1 d . . .
H21 H 0.1160 0.7811 -0.1450 0.029 Uiso 1 1 calc R . .
C22 C 0.2471(2) 0.75239(14) -0.05567(16) 0.0205(6) Uani 1 1 d . . .
C23 C 0.2359(2) 0.78240(14) 0.00832(15) 0.0206(6) Uani 1 1 d . . .
C24 C 0.1648(2) 0.83589(13) 0.01099(16) 0.0209(6) Uani 1 1 d . . .
C25 C 0.0587(3) 0.92251(15) -0.02413(18) 0.0298(7) Uani 1 1 d . . .
H25 H 0.0224 0.9566 -0.0527 0.036 Uiso 1 1 calc R . .
C26 C 0.0558(3) 0.90893(15) 0.04809(19) 0.0308(7) Uani 1 1 d . . .
H26 H 0.0166 0.9314 0.0766 0.037 Uiso 1 1 calc R . .
C27 C 0.1229(2) 0.85509(14) 0.07048(17) 0.0246(6) Uani 1 1 d . . .
H27 H 0.1371 0.8355 0.1170 0.029 Uiso 1 1 calc R . .
C28 C 0.2973(2) 0.75952(14) 0.08249(16) 0.0207(6) Uani 1 1 d . . .
C29 C 0.2907(2) 0.69489(14) 0.10475(16) 0.0234(6) Uani 1 1 d . . .
H29 H 0.2535 0.6644 0.0709 0.028 Uiso 1 1 calc R . .
C30 C 0.3388(2) 0.67569(14) 0.17667(16) 0.0244(6) Uani 1 1 d . . .
H30 H 0.3338 0.6326 0.1912 0.029 Uiso 1 1 calc R . .
C31 C 0.3947(2) 0.72115(14) 0.22699(16) 0.0206(6) Uani 1 1 d . . .
C32 C 0.4040(2) 0.78565(14) 0.20539(16) 0.0221(6) Uani 1 1 d . . .
H32 H 0.4427 0.8158 0.2390 0.027 Uiso 1 1 calc R . .
C33 C 0.3554(2) 0.80450(14) 0.13357(16) 0.0227(6) Uani 1 1 d . . .
H33 H 0.3614 0.8475 0.1191 0.027 Uiso 1 1 calc R . .
C34 C 0.4075(2) 0.65588(14) 0.34343(17) 0.0248(6) Uani 1 1 d . . .
H34 H 0.3469 0.6293 0.3284 0.030 Uiso 1 1 calc R . .
C35 C 0.4785(2) 0.65639(15) 0.41084(17) 0.0261(6) Uani 1 1 d . . .
H35 H 0.4746 0.6296 0.4506 0.031 Uiso 1 1 calc R . .
C36 C 0.5339(2) 0.72980(14) 0.34496(16) 0.0228(6) Uani 1 1 d . . .
H36 H 0.5740 0.7629 0.3299 0.027 Uiso 1 1 calc R . .
N1 N 0.85461(19) 0.73636(11) 0.56704(13) 0.0207(5) Uani 1 1 d . . .
N2 N 1.0477(2) 0.90849(12) 0.55311(15) 0.0301(6) Uani 1 1 d . . .
H2 H 1.0305 0.9065 0.5952 0.036 Uiso 1 1 calc R . .
N3 N 0.6205(2) 0.68355(12) 0.11133(14) 0.0252(5) Uani 1 1 d . . .
N4 N 0.33217(19) 0.70863(12) -0.05737(13) 0.0224(5) Uani 1 1 d . . .
N5 N 0.1227(2) 0.87814(11) -0.04672(14) 0.0232(5) Uani 1 1 d . . .
H5 H 0.1353 0.8765 -0.0902 0.028 Uiso 1 1 calc R . .
N6 N 0.5577(2) 0.70307(12) 0.41123(13) 0.0235(5) Uani 1 1 d . . .
N7 N 0.73658(19) 0.69726(12) 0.21927(13) 0.0216(5) Uani 1 1 d . . .
N8 N 0.44366(19) 0.70285(12) 0.30154(13) 0.0207(5) Uani 1 1 d . . .
Ag1 Ag 0.479591(19) 0.693213(12) 0.023918(13) 0.02743(7) Uani 1 1 d . . .
Ag2 Ag 0.700367(19) 0.724281(11) 0.493378(13) 0.02659(7) Uani 1 1 d . . .
C37 C 0.0942(3) 0.46390(17) 0.2751(2) 0.0386(8) Uani 1 1 d . . .
O1 O 0.1430(2) 0.58423(14) 0.30007(17) 0.0567(8) Uani 1 1 d . . .
O2 O 0.0033(3) 0.55558(13) 0.18911(14) 0.0534(8) Uani 1 1 d . . .
O3 O -0.0339(2) 0.54701(14) 0.30999(15) 0.0492(7) Uani 1 1 d . . .
F1 F 0.1403(2) 0.44947(13) 0.34572(14) 0.0667(8) Uani 1 1 d . . .
F2 F 0.1659(2) 0.45289(13) 0.23567(16) 0.0711(8) Uani 1 1 d . . .
F3 F 0.0132(2) 0.42234(11) 0.25236(16) 0.0676(7) Uani 1 1 d . . .
S3 S 0.04762(8) 0.54754(4) 0.26737(5) 0.03370(19) Uani 1 1 d . . .
S2 S 0.59670(7) 0.91929(4) 0.38843(6) 0.0402(2) Uani 1 1 d D . .
C43 C 0.2796(5) -0.0267(4) 0.2486(4) 0.094(2) Uani 1 1 d D . .
C38 C 0.5912(7) 1.0050(4) 0.3726(5) 0.049(2) Uani 0.492(3) 1 d PD A 1
C44 C 0.3393(7) 0.0341(4) 0.2262(5) 0.051(2) Uani 0.492(3) 1 d PD A 1
N11 N 0.3807(7) 0.0749(4) 0.2107(4) 0.067(2) Uani 0.492(3) 1 d PD A 1
O4 O 0.5788(6) 0.8865(3) 0.3247(3) 0.0491(16) Uani 0.492(3) 1 d PD A 1
O5 O 0.5105(5) 0.9102(3) 0.4335(3) 0.0549(17) Uani 0.492(3) 1 d PD A 1
O6 O 0.7046(5) 0.9133(3) 0.4455(3) 0.0582(17) Uani 0.492(3) 1 d PD A 1
F4 F 0.6078(7) 1.0438(3) 0.4295(4) 0.077(2) Uani 0.492(3) 1 d PD A 1
F5 F 0.4972(5) 1.0207(3) 0.3280(5) 0.093(2) Uani 0.492(3) 1 d PD A 1
F6 F 0.6667(5) 1.0176(3) 0.3350(3) 0.0711(17) Uani 0.492(3) 1 d PD A 1
C38A C 0.5411(6) 0.9856(4) 0.4255(4) 0.047(2) Uani 0.508(3) 1 d PD A 2
C45 C 0.2458(10) -0.0326(5) 0.3178(6) 0.083(3) Uani 0.508(3) 1 d PD A 2
N12 N 0.3020(11) -0.0413(8) 0.1962(7) 0.138(5) Uani 0.508(3) 1 d PD A 2
F4A F 0.4443(4) 0.9689(3) 0.4369(3) 0.087(2) Uani 0.508(3) 1 d PD . 2
F5A F 0.6099(4) 0.9985(3) 0.4920(3) 0.082(2) Uani 0.508(3) 1 d PD . 2
F6A F 0.5269(5) 1.0392(2) 0.3855(4) 0.0714(18) Uani 0.508(3) 1 d PD A 2
O4A O 0.6150(5) 0.8686(3) 0.4368(3) 0.0566(17) Uani 0.508(3) 1 d PD A 2
O5A O 0.5120(5) 0.9051(3) 0.3163(3) 0.0405(13) Uani 0.508(3) 1 d PD A 2
O6A O 0.6922(4) 0.9485(2) 0.3657(3) 0.0396(13) Uani 0.508(3) 1 d PD A 2
C39 C 0.3964(3) 0.4110(2) 0.3743(2) 0.0433(9) Uani 1 1 d . . .
C40 C 0.4212(4) 0.4708(2) 0.3396(3) 0.0673(14) Uani 1 1 d . . .
H40A H 0.3710 0.4762 0.2923 0.101 Uiso 1 1 calc R . .
H40B H 0.4937 0.4685 0.3327 0.101 Uiso 1 1 calc R . .
H40C H 0.4155 0.5074 0.3708 0.101 Uiso 1 1 calc R . .
N9 N 0.3754(3) 0.36488(17) 0.4016(2) 0.0561(9) Uani 1 1 d . . .
C42 C 0.3123(3) -0.0004(2) 0.0193(2) 0.0470(10) Uani 1 1 d . . .
C41 C 0.2515(4) 0.0552(2) 0.0342(3) 0.0657(13) Uani 1 1 d . . .
H41A H 0.2991 0.0846 0.0670 0.099 Uiso 1 1 calc R . .
H41B H 0.1953 0.0409 0.0571 0.099 Uiso 1 1 calc R . .
H41C H 0.2196 0.0771 -0.0115 0.099 Uiso 1 1 calc R . .
N10 N 0.3594(3) -0.0434(2) 0.0066(3) 0.0803(14) Uani 1 1 d . . .

loop_
_atom_site_aniso_label
_atom_site_aniso_U_11
_atom_site_aniso_U_22
_atom_site_aniso_U_33
_atom_site_aniso_U_23
_atom_site_aniso_U_13
_atom_site_aniso_U_12
C1 0.0213(15) 0.0317(16) 0.0213(15) 0.0016(12) 0.0050(12) 0.0020(12)
C2 0.0259(16) 0.0351(16) 0.0161(14) -0.0002(12) 0.0016(12) 0.0048(13)
C3 0.0197(15) 0.0283(15) 0.0213(15) -0.0047(12) 0.0005(11) 0.0002(12)
C4 0.0194(14) 0.0225(14) 0.0228(15) -0.0036(11) 0.0032(11) 0.0007(11)
C5 0.0173(14) 0.0214(13) 0.0234(15) -0.0007(11) 0.0030(11) 0.0036(11)
C6 0.0262(16) 0.0226(14) 0.0266(16) -0.0009(12) 0.0058(12) 0.0017(12)
C7 0.0347(18) 0.0317(17) 0.0372(19) 0.0015(15) 0.0151(15) -0.0040(14)
C8 0.042(2) 0.0342(19) 0.063(3) 0.0065(18) 0.0195(19) -0.0099(16)
C9 0.039(2) 0.0239(16) 0.062(3) -0.0039(16) 0.0076(18) -0.0095(14)
C10 0.0193(14) 0.0223(14) 0.0187(14) 0.0002(11) 0.0050(11) -0.0005(11)
C11 0.0283(16) 0.0203(13) 0.0215(15) -0.0001(11) 0.0077(12) 0.0018(11)
C12 0.0288(16) 0.0249(14) 0.0166(14) 0.0044(11) 0.0049(11) 0.0056(12)
C13 0.0177(14) 0.0248(14) 0.0180(14) -0.0021(11) 0.0045(11) 0.0002(11)
C14 0.0224(14) 0.0201(13) 0.0210(14) -0.0005(11) 0.0038(11) 0.0020(11)
C15 0.0206(14) 0.0235(14) 0.0195(14) 0.0028(11) 0.0032(11) 0.0017(11)
C16 0.0246(16) 0.0227(14) 0.0301(17) -0.0030(12) 0.0009(13) 0.0042(12)
C17 0.0276(16) 0.0251(15) 0.0261(16) -0.0040(12) 0.0015(12) 0.0047(12)
C18 0.0200(15) 0.0291(15) 0.0220(15) 0.0017(12) 0.0047(11) 0.0031(12)
C19 0.0247(15) 0.0299(15) 0.0211(15) -0.0047(12) 0.0048(12) 0.0021(12)
C20 0.0240(16) 0.0391(17) 0.0198(15) -0.0028(13) 0.0016(12) 0.0012(13)
C21 0.0201(15) 0.0306(15) 0.0201(15) 0.0022(12) 0.0001(11) 0.0014(12)
C22 0.0190(14) 0.0221(13) 0.0201(14) 0.0006(11) 0.0039(11) -0.0005(11)
C23 0.0178(14) 0.0242(14) 0.0182(14) 0.0009(11) 0.0012(11) -0.0009(11)
C24 0.0212(14) 0.0187(13) 0.0214(14) 0.0009(11) 0.0025(11) -0.0011(11)
C25 0.0302(17) 0.0209(14) 0.0366(18) 0.0033(13) 0.0043(14) 0.0042(12)
C26 0.0343(18) 0.0250(15) 0.0346(18) -0.0051(13) 0.0110(14) 0.0048(13)
C27 0.0268(16) 0.0259(15) 0.0216(15) 0.0013(12) 0.0070(12) 0.0003(12)
C28 0.0174(14) 0.0245(14) 0.0199(14) -0.0014(11) 0.0041(11) 0.0019(11)
C29 0.0215(15) 0.0249(14) 0.0223(15) -0.0032(12) 0.0027(11) -0.0030(11)
C30 0.0234(15) 0.0229(14) 0.0251(15) 0.0005(12) 0.0021(12) -0.0022(11)
C31 0.0160(13) 0.0265(14) 0.0183(14) 0.0005(11) 0.0023(11) 0.0014(11)
C32 0.0189(14) 0.0257(14) 0.0203(14) -0.0038(11) 0.0018(11) -0.0015(11)
C33 0.0243(15) 0.0198(13) 0.0220(15) 0.0003(11) 0.0015(12) 0.0003(11)
C34 0.0221(15) 0.0247(14) 0.0266(16) 0.0034(12) 0.0036(12) -0.0030(11)
C35 0.0285(16) 0.0249(15) 0.0243(15) 0.0043(12) 0.0052(12) -0.0011(12)
C36 0.0188(14) 0.0276(15) 0.0209(14) 0.0013(12) 0.0025(11) -0.0033(11)
N1 0.0202(12) 0.0234(12) 0.0173(12) -0.0004(9) 0.0021(9) -0.0002(9)
N2 0.0332(15) 0.0246(13) 0.0320(15) -0.0041(11) 0.0064(12) -0.0028(11)
N3 0.0221(13) 0.0303(13) 0.0207(13) -0.0007(10) 0.0003(10) 0.0014(10)
N4 0.0195(12) 0.0269(12) 0.0200(12) -0.0001(10) 0.0028(10) 0.0021(10)
N5 0.0249(13) 0.0222(12) 0.0216(13) 0.0010(10) 0.0040(10) 0.0021(10)
N6 0.0196(12) 0.0286(13) 0.0202(12) 0.0018(10) 0.0006(10) -0.0010(10)
N7 0.0199(12) 0.0239(12) 0.0194(12) 0.0001(10) 0.0017(10) 0.0023(9)
N8 0.0186(12) 0.0246(12) 0.0180(12) 0.0017(10) 0.0025(9) -0.0001(9)
Ag1 0.02137(12) 0.03418(13) 0.02303(12) 0.00010(9) -0.00201(9) 0.00430(9)
Ag2 0.02216(12) 0.03190(13) 0.02209(12) -0.00084(9) -0.00181(9) -0.00213(9)
C37 0.043(2) 0.0318(18) 0.039(2) -0.0001(15) 0.0066(16) 0.0094(15)
O1 0.0583(19) 0.0477(16) 0.0634(19) -0.0165(14) 0.0130(15) -0.0147(14)
O2 0.074(2) 0.0496(16) 0.0314(14) 0.0159(12) 0.0014(13) 0.0029(14)
O3 0.0435(16) 0.0614(18) 0.0423(16) -0.0122(13) 0.0095(12) 0.0146(13)
F1 0.0724(18) 0.0700(17) 0.0518(15) 0.0258(13) 0.0031(13) 0.0288(14)
F2 0.0789(19) 0.0661(17) 0.080(2) -0.0175(15) 0.0414(16) 0.0228(15)
F3 0.082(2) 0.0340(12) 0.0825(19) -0.0043(12) 0.0123(15) -0.0111(12)
S3 0.0432(5) 0.0246(4) 0.0290(4) -0.0029(3) 0.0001(4) 0.0061(3)
S2 0.0323(5) 0.0269(4) 0.0613(6) -0.0068(4) 0.0113(4) -0.0034(3)
C43 0.065(4) 0.125(6) 0.084(5) -0.015(4) 0.001(3) 0.020(4)
C38 0.057(6) 0.037(4) 0.052(5) -0.008(4) 0.014(4) -0.017(4)
C44 0.044(5) 0.051(5) 0.062(6) 0.007(4) 0.021(4) 0.026(4)
N11 0.083(6) 0.077(6) 0.053(5) 0.012(4) 0.042(5) 0.030(5)
O4 0.078(5) 0.031(3) 0.038(3) -0.014(2) 0.013(3) -0.009(3)
O5 0.067(4) 0.037(3) 0.070(4) 0.001(3) 0.035(3) -0.012(3)
O6 0.053(4) 0.075(4) 0.045(3) 0.003(3) 0.008(3) 0.012(3)
F4 0.129(6) 0.035(3) 0.081(5) -0.027(3) 0.056(4) -0.018(3)
F5 0.065(4) 0.052(4) 0.140(7) -0.005(4) -0.017(4) 0.017(3)
F6 0.093(4) 0.059(3) 0.073(4) -0.007(3) 0.045(3) -0.029(3)
C38A 0.039(4) 0.051(5) 0.055(5) -0.019(4) 0.018(4) -0.002(4)
C45 0.089(8) 0.068(7) 0.090(8) -0.011(6) 0.016(7) 0.014(6)
N12 0.106(10) 0.175(14) 0.121(11) -0.036(10) 0.001(9) -0.003(9)
F4A 0.059(4) 0.116(5) 0.105(5) -0.041(4) 0.053(3) -0.007(3)
F5A 0.087(4) 0.094(5) 0.056(3) -0.045(3) 0.001(3) 0.006(3)
F6A 0.074(4) 0.032(3) 0.106(6) -0.006(3) 0.019(4) 0.019(3)
O4A 0.080(5) 0.045(3) 0.043(3) 0.017(3) 0.011(3) -0.010(3)
O5A 0.044(3) 0.041(3) 0.037(3) -0.010(2) 0.011(3) -0.010(3)
O6A 0.027(2) 0.034(3) 0.063(3) -0.004(2) 0.020(2) -0.003(2)
C39 0.038(2) 0.045(2) 0.046(2) -0.0128(18) 0.0085(17) -0.0050(17)
C40 0.087(4) 0.062(3) 0.054(3) 0.002(2) 0.020(3) -0.028(3)
N9 0.051(2) 0.0394(19) 0.074(3) -0.0006(18) 0.0062(19) -0.0051(16)
C42 0.041(2) 0.041(2) 0.056(3) -0.0007(19) 0.0044(19) -0.0063(17)
C41 0.055(3) 0.047(2) 0.094(4) -0.017(2) 0.016(3) -0.003(2)
N10 0.055(3) 0.058(3) 0.126(4) -0.019(3) 0.018(3) 0.003(2)

loop_
_atom_type_symbol
_atom_type_description
_atom_type_scat_dispersion_real
_atom_type_scat_dispersion_imag
_atom_type_scat_source
C C 0.0033 0.0016 'International Tables Vol C Tables 4.2.6.8 and 6.1.1.4'
H H 0.0000 0.0000 'International Tables Vol C Tables 4.2.6.8 and 6.1.1.4'
N N 0.0061 0.0033 'International Tables Vol C Tables 4.2.6.8 and 6.1.1.4'
O O 0.0106 0.0060 'International Tables Vol C Tables 4.2.6.8 and 6.1.1.4'
F F 0.0171 0.0103 'International Tables Vol C Tables 4.2.6.8 and 6.1.1.4'
S S 0.1246 0.1234 'International Tables Vol C Tables 4.2.6.8 and 6.1.1.4'
Ag Ag -0.8971 1.1015 'International Tables Vol C Tables 4.2.6.8 and 6.1.1.4'

loop_
_geom_angle_atom_site_label_1
_geom_angle_atom_site_label_2
_geom_angle_atom_site_label_3
_geom_angle
_geom_angle_site_symmetry_1
_geom_angle_site_symmetry_3
_geom_angle_publ_flag
N1 C1 C2 112.0(3) . . ?
N1 C1 H1 124.0 . . ?
C2 C1 H1 124.0 . . ?
C3 C2 C1 106.7(3) . . ?
C3 C2 H2A 126.7 . . ?
C1 C2 H2A 126.7 . . ?
C2 C3 C4 107.0(3) . . ?
C2 C3 H3 126.5 . . ?
C4 C3 H3 126.5 . . ?
C5 C4 N1 122.3(3) . . ?
C5 C4 C3 129.2(3) . . ?
N1 C4 C3 108.2(2) . . ?
C4 C5 C6 123.1(3) . . ?
C4 C5 C10 120.3(3) . . ?
C6 C5 C10 116.6(3) . . ?
N2 C6 C7 106.1(3) . . ?
N2 C6 C5 124.4(3) . . ?
C7 C6 C5 129.4(3) . . ?
C8 C7 C6 108.0(3) . . ?
C8 C7 H7 126.0 . . ?
C6 C7 H7 126.0 . . ?
C9 C8 C7 107.3(3) . . ?
C9 C8 H8 126.3 . . ?
C7 C8 H8 126.3 . . ?
N2 C9 C8 108.6(3) . . ?
N2 C9 H9 125.7 . . ?
C8 C9 H9 125.7 . . ?
C11 C10 C15 118.6(3) . . ?
C11 C10 C5 121.0(3) . . ?
C15 C10 C5 120.4(2) . . ?
C12 C11 C10 120.6(3) . . ?
C12 C11 H11 119.7 . . ?
C10 C11 H11 119.7 . . ?
C11 C12 C13 119.9(3) . . ?
C11 C12 H12 120.0 . . ?
C13 C12 H12 120.0 . . ?
C14 C13 C12 120.2(3) . . ?
C14 C13 N7 119.8(2) . . ?
C12 C13 N7 120.0(3) . . ?
C15 C14 C13 119.5(3) . . ?
C15 C14 H14 120.3 . . ?
C13 C14 H14 120.3 . . ?
C14 C15 C10 121.1(3) . . ?
C14 C15 H15 119.4 . . ?
C10 C15 H15 119.4 . . ?
C17 C16 N7 106.8(3) . . ?
C17 C16 H16 126.6 . . ?
N7 C16 H16 126.6 . . ?
C16 C17 N3 109.1(3) . . ?
C16 C17 H17 125.5 . . ?
N3 C17 H17 125.5 . . ?
N3 C18 N7 111.3(3) . . ?
N3 C18 H18 124.4 . . ?
N7 C18 H18 124.4 . . ?
N4 C19 C20 111.5(3) . . ?
N4 C19 H19 124.2 . . ?
C20 C19 H19 124.2 . . ?
C21 C20 C19 106.7(3) . . ?
C21 C20 H20 126.6 . . ?
C19 C20 H20 126.6 . . ?
C20 C21 C22 107.3(3) . . ?
C20 C21 H21 126.3 . . ?
C22 C21 H21 126.3 . . ?
C23 C22 N4 122.8(3) . . ?
C23 C22 C21 129.5(3) . . ?
N4 C22 C21 107.6(2) . . ?
C22 C23 C24 124.8(3) . . ?
C22 C23 C28 121.2(3) . . ?
C24 C23 C28 114.0(2) . . ?
N5 C24 C27 106.7(3) . . ?
N5 C24 C23 125.8(3) . . ?
C27 C24 C23 127.6(3) . . ?
N5 C25 C26 108.9(3) . . ?
N5 C25 H25 125.6 . . ?
C26 C25 H25 125.6 . . ?
C25 C26 C27 107.0(3) . . ?
C25 C26 H26 126.5 . . ?
C27 C26 H26 126.5 . . ?
C24 C27 C26 108.0(3) . . ?
C24 C27 H27 126.0 . . ?
C26 C27 H27 126.0 . . ?
C29 C28 C33 119.0(3) . . ?
C29 C28 C23 121.2(3) . . ?
C33 C28 C23 119.6(3) . . ?
C30 C29 C28 120.7(3) . . ?
C30 C29 H29 119.7 . . ?
C28 C29 H29 119.7 . . ?
C29 C30 C31 119.6(3) . . ?
C29 C30 H30 120.2 . . ?
C31 C30 H30 120.2 . . ?
C30 C31 C32 120.5(3) . . ?
C30 C31 N8 120.7(3) . . ?
C32 C31 N8 118.8(2) . . ?
C33 C32 C31 119.5(3) . . ?
C33 C32 H32 120.3 . . ?
C31 C32 H32 120.3 . . ?
C32 C33 C28 120.7(3) . . ?
C32 C33 H33 119.7 . . ?
C28 C33 H33 119.7 . . ?
C35 C34 N8 106.0(3) . . ?
C35 C34 H34 127.0 . . ?
N8 C34 H34 127.0 . . ?
C34 C35 N6 109.4(3) . . ?
C34 C35 H35 125.3 . . ?
N6 C35 H35 125.3 . . ?
N6 C36 N8 111.1(3) . . ?
N6 C36 H36 124.5 . . ?
N8 C36 H36 124.5 . . ?
C1 N1 C4 106.1(2) . . ?
C1 N1 Ag2 121.8(2) . . ?
C4 N1 Ag2 129.35(19) . . ?
C9 N2 C6 109.9(3) . . ?
C9 N2 H2 125.1 . . ?
C6 N2 H2 125.1 . . ?
C18 N3 C17 106.4(2) . . ?
C18 N3 Ag1 126.0(2) . . ?
C17 N3 Ag1 127.5(2) . . ?
C19 N4 C22 106.8(2) . . ?
C19 N4 Ag1 122.9(2) . . ?
C22 N4 Ag1 128.87(19) . . ?
C25 N5 C24 109.4(3) . . ?
C25 N5 H5 125.3 . . ?
C24 N5 H5 125.3 . . ?
C36 N6 C35 106.2(2) . . ?
C36 N6 Ag2 123.6(2) . . ?
C35 N6 Ag2 129.9(2) . . ?
C18 N7 C16 106.5(2) . . ?
C18 N7 C13 126.3(2) . . ?
C16 N7 C13 127.2(2) . . ?
C36 N8 C34 107.3(2) . . ?
C36 N8 C31 125.6(2) . . ?
C34 N8 C31 127.0(2) . . ?
N3 Ag1 N4 174.74(10) . . ?
N6 Ag2 N1 171.76(10) . . ?
F2 C37 F3 107.5(3) . . ?
F2 C37 F1 107.9(3) . . ?
F3 C37 F1 107.2(3) . . ?
F2 C37 S3 112.0(3) . . ?
F3 C37 S3 111.7(3) . . ?
F1 C37 S3 110.3(3) . . ?
O1 S3 O2 117.10(19) . . ?
O1 S3 O3 114.62(17) . . ?
O2 S3 O3 113.27(18) . . ?
O1 S3 C37 103.71(18) . . ?
O2 S3 C37 103.33(17) . . ?
O3 S3 C37 102.32(18) . . ?
O4 S2 O4A 99.6(4) . . ?
O4 S2 O6A 86.0(4) . . ?
O4A S2 O6A 118.0(3) . . ?
O4 S2 O6 120.7(4) . . ?
O4A S2 O6 59.6(3) . . ?
O6A S2 O6 64.8(3) . . ?
O4 S2 O5A 36.2(3) . . ?
O4A S2 O5A 114.0(3) . . ?
O6A S2 O5A 106.1(3) . . ?
O6 S2 O5A 156.8(3) . . ?
O4 S2 O5 115.4(4) . . ?
O4A S2 O5 65.2(3) . . ?
O6A S2 O5 158.2(3) . . ?
O6 S2 O5 104.6(3) . . ?
O5A S2 O5 90.5(3) . . ?
O4 S2 C38A 138.0(4) . . ?
O4A S2 C38A 110.9(4) . . ?
O6A S2 C38A 103.3(3) . . ?
O6 S2 C38A 99.9(3) . . ?
O5A S2 C38A 103.1(3) . . ?
O5 S2 C38A 58.2(3) . . ?
O4 S2 C38 111.1(4) . . ?
O4A S2 C38 149.2(4) . . ?
O6A S2 C38 64.1(3) . . ?
O6 S2 C38 100.8(4) . . ?
O5A S2 C38 93.0(3) . . ?
O5 S2 C38 101.7(4) . . ?
C38A S2 C38 45.0(4) . . ?
N12 C43 C45 159.6(12) . . ?
N12 C43 C44 75.1(10) . . ?
C45 C43 C44 124.4(8) . . ?
F4 C38 F5 107.9(8) . . ?
F4 C38 F6 107.9(6) . . ?
F5 C38 F6 106.2(7) . . ?
F4 C38 S2 118.6(6) . . ?
F5 C38 S2 109.8(5) . . ?
F6 C38 S2 105.7(6) . . ?
N11 C44 C43 179.1(9) . . ?
F6A C38A F4A 107.2(7) . . ?
F6A C38A F5A 108.8(6) . . ?
F4A C38A F5A 108.7(6) . . ?
F6A C38A S2 116.2(6) . . ?
F4A C38A S2 109.6(5) . . ?
F5A C38A S2 106.0(5) . . ?
C38A F4A F5A 124.0(5) . 3_676 ?
C38A F5A F4A 118.2(5) . 3_676 ?
N9 C39 C40 178.8(5) . . ?
C39 C40 H40A 109.5 . . ?
C39 C40 H40B 109.5 . . ?
H40A C40 H40B 109.5 . . ?
C39 C40 H40C 109.5 . . ?
H40A C40 H40C 109.5 . . ?
H40B C40 H40C 109.5 . . ?
N10 C42 C41 178.9(6) . . ?
C42 C41 H41A 109.5 . . ?
C42 C41 H41B 109.5 . . ?
H41A C41 H41B 109.5 . . ?
C42 C41 H41C 109.5 . . ?
H41A C41 H41C 109.5 . . ?
H41B C41 H41C 109.5 . . ?

loop_
_geom_bond_atom_site_label_1
_geom_bond_atom_site_label_2
_geom_bond_distance
_geom_bond_site_symmetry_2
_geom_bond_publ_flag
C1 N1 1.328(4) . ?
C1 C2 1.412(4) . ?
C1 H1 0.9300 . ?
C2 C3 1.359(4) . ?
C2 H2A 0.9300 . ?
C3 C4 1.436(4) . ?
C3 H3 0.9300 . ?
C4 C5 1.390(4) . ?
C4 N1 1.404(4) . ?
C5 C6 1.425(4) . ?
C5 C10 1.488(4) . ?
C6 N2 1.380(4) . ?
C6 C7 1.398(4) . ?
C7 C8 1.384(5) . ?
C7 H7 0.9300 . ?
C8 C9 1.380(6) . ?
C8 H8 0.9300 . ?
C9 N2 1.340(4) . ?
C9 H9 0.9300 . ?
C10 C11 1.396(4) . ?
C10 C15 1.397(4) . ?
C11 C12 1.388(4) . ?
C11 H11 0.9300 . ?
C12 C13 1.392(4) . ?
C12 H12 0.9300 . ?
C13 C14 1.390(4) . ?
C13 N7 1.422(3) . ?
C14 C15 1.387(4) . ?
C14 H14 0.9300 . ?
C15 H15 0.9300 . ?
C16 C17 1.351(4) . ?
C16 N7 1.383(4) . ?
C16 H16 0.9300 . ?
C17 N3 1.380(4) . ?
C17 H17 0.9300 . ?
C18 N3 1.313(4) . ?
C18 N7 1.354(4) . ?
C18 H18 0.9300 . ?
C19 N4 1.317(4) . ?
C19 C20 1.431(4) . ?
C19 H19 0.9300 . ?
C20 C21 1.350(4) . ?
C20 H20 0.9300 . ?
C21 C22 1.444(4) . ?
C21 H21 0.9300 . ?
C22 C23 1.374(4) . ?
C22 N4 1.411(4) . ?
C23 C24 1.428(4) . ?
C23 C28 1.486(4) . ?
C24 N5 1.381(4) . ?
C24 C27 1.392(4) . ?
C25 N5 1.351(4) . ?
C25 C26 1.377(5) . ?
C25 H25 0.9300 . ?
C26 C27 1.395(4) . ?
C26 H26 0.9300 . ?
C27 H27 0.9300 . ?
C28 C29 1.395(4) . ?
C28 C33 1.399(4) . ?
C29 C30 1.385(4) . ?
C29 H29 0.9300 . ?
C30 C31 1.387(4) . ?
C30 H30 0.9300 . ?
C31 C32 1.394(4) . ?
C31 N8 1.424(3) . ?
C32 C33 1.382(4) . ?
C32 H32 0.9300 . ?
C33 H33 0.9300 . ?
C34 C35 1.355(4) . ?
C34 N8 1.382(4) . ?
C34 H34 0.9300 . ?
C35 N6 1.387(4) . ?
C35 H35 0.9300 . ?
C36 N6 1.313(4) . ?
C36 N8 1.351(4) . ?
C36 H36 0.9300 . ?
N1 Ag2 2.117(2) . ?
N2 H2 0.8600 . ?
N3 Ag1 2.117(2) . ?
N4 Ag1 2.128(2) . ?
N5 H5 0.8600 . ?
N6 Ag2 2.115(2) . ?
C37 F2 1.316(4) . ?
C37 F3 1.323(4) . ?
C37 F1 1.334(4) . ?
C37 S3 1.807(3) . ?
O1 S3 1.431(3) . ?
O2 S3 1.435(3) . ?
O3 S3 1.445(3) . ?
S2 O4 1.331(5) . ?
S2 O4A 1.356(5) . ?
S2 O6A 1.501(4) . ?
S2 O6 1.522(5) . ?
S2 O5A 1.531(5) . ?
S2 O5 1.539(5) . ?
S2 C38A 1.746(7) . ?
S2 C38 1.779(8) . ?
C43 N12 1.117(12) . ?
C43 C45 1.453(11) . ?
C43 C44 1.565(10) . ?
C38 F4 1.296(9) . ?
C38 F5 1.320(10) . ?
C38 F6 1.339(9) . ?
C44 N11 1.063(10) . ?
C38A F6A 1.313(9) . ?
C38A F4A 1.341(8) . ?
C38A F5A 1.355(8) . ?
F4A F5A 1.760(7) 3_676 ?
F5A F4A 1.760(7) 3_676 ?
C39 N9 1.134(5) . ?
C39 C40 1.454(6) . ?
C40 H40A 0.9600 . ?
C40 H40B 0.9600 . ?
C40 H40C 0.9600 . ?
C42 N10 1.121(5) . ?
C42 C41 1.440(6) . ?
C41 H41A 0.9600 . ?
C41 H41B 0.9600 . ?
C41 H41C 0.9600 . ?
